data_1570396
loop_
_publ_author_name
'Marrett, Joseph M.'
'Titi, Hatem M.'
'Teoh, Yong'
'Fri&#x161;&#x10d;i&#x107;, Tomislav'

_publ_section_title
;
 Supramolecular "baking powder": a hexameric halogen-bonded phosphonium
 salt cage encapsulates and functionalises small-molecule carbonyl
 compounds.
;
_journal_issue 1
_journal_name_full 'Chemical science'
_journal_page_first 298
_journal_page_last 306
_journal_paper_doi 10.1039/d2sc04615f
_journal_volume 15
_journal_year 2023
_chemical_formula_sum 'C22 H20 Br3 O2 P'
_chemical_formula_weight 587.08
_chemical_name_systematic '(dibromomethyl)(triphenyl)phosphanium bromide prop-2-enoic acid'
_space_group_crystal_system trigonal
_space_group_IT_number 148
_space_group_name_Hall '-R 3'
_space_group_name_H-M_alt 'R -3 :H'
_atom_sites_solution_hydrogens geom
_atom_sites_solution_primary iterative
_atom_sites_solution_secondary difmap
_audit_creation_method SHELXL-2017/1
_audit_update_record
;
2021-11-26 deposited with the CCDC.	2023-11-21 downloaded from the CCDC.
;
_cell_angle_alpha 90
_cell_angle_beta 90
_cell_angle_gamma 120
_cell_formula_units_Z 18
_cell_length_a 32.283(2)
_cell_length_b 32.283(2)
_cell_length_c 11.5522(8)
_cell_measurement_reflns_used 4137
_cell_measurement_temperature 180(2)
_cell_measurement_theta_max 72.613
_cell_measurement_theta_min 4.141
_cell_volume 10426.6(12)
_computing_cell_refinement 'Bruker APEX3'
_computing_data_collection 'Bruker APEX3'
_computing_data_reduction 'Bruker APEX3'
_computing_publication_material 'enCIFer 2020.2.0'
_computing_structure_refinement 'SHELXL-2017/1 (Sheldrick, 2017)'
_computing_structure_solution 'SHELXT 2014/5 (Sheldrick, 2014)'
_diffrn_ambient_temperature 180(2)
_diffrn_measured_fraction_theta_full 0.999
_diffrn_measured_fraction_theta_max 0.995
_diffrn_measurement_device_type 'Bruker AXS D8'
_diffrn_measurement_method '\f and \w scans'
_diffrn_radiation_type CuK\a
_diffrn_radiation_wavelength 1.54178
_diffrn_reflns_av_R_equivalents 0.0539
_diffrn_reflns_av_unetI/netI 0.0439
_diffrn_reflns_Laue_measured_fraction_full 0.999
_diffrn_reflns_Laue_measured_fraction_max 0.995
_diffrn_reflns_limit_h_max 39
_diffrn_reflns_limit_h_min -28
_diffrn_reflns_limit_k_max 37
_diffrn_reflns_limit_k_min -39
_diffrn_reflns_limit_l_max 11
_diffrn_reflns_limit_l_min -14
_diffrn_reflns_number 20408
_diffrn_reflns_point_group_measured_fraction_full 0.999
_diffrn_reflns_point_group_measured_fraction_max 0.995
_diffrn_reflns_theta_full 67.679
_diffrn_reflns_theta_max 72.613
_diffrn_reflns_theta_min 4.141
_exptl_absorpt_coefficient_mu 7.230
_exptl_absorpt_correction_T_max 0.7536
_exptl_absorpt_correction_T_min 0.4885
_exptl_absorpt_correction_type multi-scan
_exptl_absorpt_process_details 'Bruker AXScale'
_exptl_crystal_colour colorless
_exptl_crystal_density_diffrn 1.683
_exptl_crystal_density_method 'not measured'
_exptl_crystal_description block
_exptl_crystal_F_000 5184
_exptl_crystal_size_max 0.110
_exptl_crystal_size_mid 0.103
_exptl_crystal_size_min 0.053
_refine_diff_density_max 2.949
_refine_diff_density_min -0.775
_refine_diff_density_rms 0.116
_refine_ls_extinction_method none
_refine_ls_goodness_of_fit_ref 1.054
_refine_ls_hydrogen_treatment constr
_refine_ls_matrix_type full
_refine_ls_number_parameters 254
_refine_ls_number_reflns 4593
_refine_ls_number_restraints 0
_refine_ls_restrained_S_all 1.054
_refine_ls_R_factor_all 0.0457
_refine_ls_R_factor_gt 0.0411
_refine_ls_shift/su_max 0.002
_refine_ls_shift/su_mean 0.000
_refine_ls_structure_factor_coef Fsqd
_refine_ls_weighting_details 'w=1/[\s^2^(Fo^2^)+(0.0210P)^2^+140.2643P] where P=(Fo^2^+2Fc^2^)/3'
_refine_ls_weighting_scheme calc
_refine_ls_wR_factor_gt 0.0957
_refine_ls_wR_factor_ref 0.0994
_reflns_Friedel_coverage 0.000
_reflns_number_gt 4137
_reflns_number_total 4593
_reflns_threshold_expression 'I > 2\s(I)'
_cod_data_source_file d2sc04615f2.cif
_cod_data_source_block 1_acrylicacid
_cod_depositor_comments 'Adding full bibliography for 1570391--1570408.cif.'
_cod_original_cell_volume 10426.7(15)
_cod_database_code 1570396
_shelx_shelxl_version_number 2017/1
_shelx_space_group_comment
;
The symmetry employed for this shelxl refinement is uniquely defined
by the following loop, which should always be used as a source of
symmetry information in preference to the above space-group names.
They are only intended as comments.
;
_shelx_estimated_absorpt_t_min 0.504
_shelx_estimated_absorpt_t_max 0.701

loop_
_space_group_symop_operation_xyz
'x, y, z'
'-y, x-y, z'
'-x+y, -x, z'
'x+2/3, y+1/3, z+1/3'
'-y+2/3, x-y+1/3, z+1/3'
'-x+y+2/3, -x+1/3, z+1/3'
'x+1/3, y+2/3, z+2/3'
'-y+1/3, x-y+2/3, z+2/3'
'-x+y+1/3, -x+2/3, z+2/3'
'-x, -y, -z'
'y, -x+y, -z'
'x-y, x, -z'
'-x+2/3, -y+1/3, -z+1/3'
'y+2/3, -x+y+1/3, -z+1/3'
'x-y+2/3, x+1/3, -z+1/3'
'-x+1/3, -y+2/3, -z+2/3'
'y+1/3, -x+y+2/3, -z+2/3'
'x-y+1/3, x+2/3, -z+2/3'

loop_
_atom_site_label
_atom_site_type_symbol
_atom_site_fract_x
_atom_site_fract_y
_atom_site_fract_z
_atom_site_U_iso_or_equiv
_atom_site_adp_type
_atom_site_occupancy
_atom_site_site_symmetry_order
_atom_site_calc_flag
_atom_site_refinement_flags_posn
_atom_site_refinement_flags_adp
_atom_site_refinement_flags_occupancy
_atom_site_disorder_assembly
_atom_site_disorder_group
P1 P 0.58513(3) 0.50476(3) 0.24678(8) 0.0187(2) Uani 1 1 d . . . A 1
C2 C 0.62901(13) 0.55474(14) 0.3292(3) 0.0215(8) Uani 1 1 d . . . A 1
C3 C 0.63871(14) 0.60108(15) 0.3077(3) 0.0249(8) Uani 1 1 d . . . A 1
H3 H 0.624270 0.607597 0.243971 0.030 Uiso 1 1 calc R U . A 1
C4 C 0.66995(15) 0.63801(16) 0.3810(4) 0.0304(9) Uani 1 1 d . . . A 1
H4 H 0.676801 0.669846 0.367402 0.037 Uiso 1 1 calc R U . A 1
C5 C 0.69084(15) 0.62816(18) 0.4733(4) 0.0349(10) Uani 1 1 d . . . A 1
H5 H 0.712782 0.653525 0.521466 0.042 Uiso 1 1 calc R U . A 1
C6 C 0.68019(17) 0.5817(2) 0.4965(4) 0.0367(11) Uani 1 1 d . . . A 1
H6 H 0.694132 0.575389 0.561647 0.044 Uiso 1 1 calc R U . A 1
C7 C 0.64930(16) 0.54434(17) 0.4250(3) 0.0292(9) Uani 1 1 d . . . A 1
H7 H 0.641997 0.512476 0.440391 0.035 Uiso 1 1 calc R U . A 1
C8 C 0.52794(14) 0.47837(14) 0.3168(3) 0.0233(8) Uani 1 1 d . . . A 1
C9 C 0.52040(16) 0.44984(16) 0.4145(4) 0.0302(9) Uani 1 1 d . . . A 1
H9 H 0.544735 0.443961 0.441872 0.036 Uiso 1 1 calc R U . A 1
C10 C 0.47603(18) 0.43009(16) 0.4711(4) 0.0366(11) Uani 1 1 d . . . A 1
H10 H 0.470270 0.410591 0.537478 0.044 Uiso 1 1 calc R U . A 1
C11 C 0.44095(17) 0.43860(16) 0.4317(4) 0.0356(10) Uani 1 1 d . . . A 1
H11 H 0.410858 0.424243 0.469810 0.043 Uiso 1 1 calc R U . A 1
C12 C 0.44877(17) 0.46767(17) 0.3376(4) 0.0342(10) Uani 1 1 d . . . A 1
H12 H 0.424520 0.474065 0.312269 0.041 Uiso 1 1 calc R U . A 1
C13 C 0.49231(15) 0.48769(15) 0.2796(4) 0.0281(9) Uani 1 1 d . . . A 1
H13 H 0.497800 0.507774 0.214534 0.034 Uiso 1 1 calc R U . A 1
C15 C 0.60378(15) 0.46146(15) 0.2278(3) 0.0243(8) Uani 1 1 d . . . A 1
C16 C 0.65254(16) 0.47704(17) 0.2121(4) 0.0301(9) Uani 1 1 d . . . A 1
H16 H 0.675769 0.510017 0.218317 0.036 Uiso 1 1 calc R U . A 1
C18 C 0.66635(19) 0.44356(19) 0.1872(4) 0.0396(11) Uani 1 1 d . . . A 1
H18 H 0.699286 0.453607 0.177760 0.048 Uiso 1 1 calc R U . A 1
C19 C 0.6326(2) 0.39592(19) 0.1762(5) 0.0460(12) Uani 1 1 d . . . A 1
H19 H 0.642302 0.373379 0.157924 0.055 Uiso 1 1 calc R U . A 1
C20 C 0.5844(2) 0.38053(18) 0.1916(5) 0.0430(12) Uani 1 1 d . . . A 1
H20 H 0.561447 0.347507 0.184644 0.052 Uiso 1 1 calc R U . A 1
O1A O 0.53470(15) 0.40747(17) 0.6539(3) 0.0572(10) Uani 1 1 d . . . B 1
H1A H 0.520281 0.401619 0.717573 0.086 Uiso 1 1 calc R U . B 1
C21 C 0.56975(17) 0.41296(16) 0.2168(4) 0.0316(9) Uani 1 1 d . . . A 1
H21 H 0.536727 0.402409 0.226701 0.038 Uiso 1 1 calc R U . A 1
C22 C 0.57749(13) 0.52439(14) 0.1053(3) 0.0213(7) Uani 1 1 d . . . A 1
H22 H 0.564258 0.546337 0.114974 0.026 Uiso 1 1 calc R U . A 1
Br23 Br 0.63701(2) 0.55723(2) 0.01943(3) 0.02418(12) Uani 1 1 d . . . A 1
Br24 Br 0.53171(2) 0.46787(2) 0.01845(3) 0.02451(12) Uani 1 1 d . . . A 1
Br25 Br 0.45653(2) 0.38502(2) -0.14797(4) 0.03091(13) Uani 1 1 d . . . C 1
C2A C 0.5816(2) 0.4318(2) 0.6722(5) 0.0471(13) Uani 1 1 d . . . B 1
O3A O 0.60868(15) 0.44414(15) 0.5891(4) 0.0559(10) Uani 1 1 d . . . B 1
C4A C 0.5978(2) 0.4410(3) 0.7935(6) 0.0628(17) Uani 1 1 d . . . B 1
H4A H 0.574809 0.430693 0.854044 0.075 Uiso 1 1 calc R U . B 1
C5A C 0.6416(3) 0.4625(4) 0.8177(9) 0.108(4) Uani 1 1 d . . . B 1
H5AA H 0.664724 0.472874 0.757421 0.129 Uiso 1 1 calc R U . B 1
H5AB H 0.651683 0.468268 0.896213 0.129 Uiso 1 1 calc R U . B 1

loop_
_atom_site_aniso_label
_atom_site_aniso_U_11
_atom_site_aniso_U_22
_atom_site_aniso_U_33
_atom_site_aniso_U_23
_atom_site_aniso_U_13
_atom_site_aniso_U_12
P1 0.0177(4) 0.0195(4) 0.0161(4) 0.0002(3) 0.0009(3) 0.0072(4)
C2 0.0171(18) 0.026(2) 0.0195(17) -0.0050(14) -0.0019(14) 0.0097(16)
C3 0.0215(19) 0.026(2) 0.0242(19) 0.0000(15) 0.0038(15) 0.0092(17)
C4 0.025(2) 0.024(2) 0.030(2) -0.0068(16) 0.0069(16) 0.0031(17)
C5 0.020(2) 0.042(3) 0.032(2) -0.0180(19) 0.0005(17) 0.0070(19)
C6 0.030(2) 0.062(3) 0.025(2) -0.013(2) -0.0111(18) 0.028(2)
C7 0.033(2) 0.038(2) 0.0236(19) -0.0059(17) -0.0055(16) 0.023(2)
C8 0.0211(19) 0.0224(19) 0.0196(18) -0.0016(14) 0.0059(14) 0.0057(16)
C9 0.033(2) 0.029(2) 0.024(2) 0.0050(16) 0.0075(17) 0.0125(19)
C10 0.046(3) 0.024(2) 0.027(2) 0.0015(17) 0.0142(19) 0.007(2)
C11 0.030(2) 0.025(2) 0.042(3) -0.0076(18) 0.0137(19) 0.0062(19)
C12 0.029(2) 0.032(2) 0.040(2) -0.0078(19) 0.0070(19) 0.0137(19)
C13 0.025(2) 0.027(2) 0.028(2) -0.0041(16) 0.0031(16) 0.0099(17)
C15 0.027(2) 0.025(2) 0.0205(18) 0.0007(15) 0.0007(15) 0.0133(17)
C16 0.028(2) 0.033(2) 0.030(2) 0.0005(17) 0.0020(17) 0.0153(19)
C18 0.037(3) 0.048(3) 0.043(3) 0.000(2) 0.003(2) 0.028(2)
C19 0.054(3) 0.039(3) 0.057(3) -0.001(2) 0.006(3) 0.033(3)
C20 0.050(3) 0.028(2) 0.052(3) -0.003(2) 0.002(2) 0.020(2)
O1A 0.053(2) 0.071(3) 0.046(2) 0.010(2) 0.0093(18) 0.030(2)
C21 0.034(2) 0.026(2) 0.035(2) -0.0019(17) 0.0021(18) 0.0148(19)
C22 0.0193(18) 0.0206(18) 0.0200(17) -0.0018(14) -0.0010(14) 0.0071(15)
Br23 0.0237(2) 0.0260(2) 0.0204(2) 0.00412(14) 0.00514(14) 0.01049(17)
Br24 0.0253(2) 0.0263(2) 0.0194(2) -0.00490(15) -0.00313(14) 0.01101(17)
Br25 0.0360(3) 0.0288(2) 0.0278(2) -0.00750(16) -0.00663(17) 0.0161(2)
C2A 0.050(3) 0.039(3) 0.052(3) 0.003(2) 0.010(3) 0.022(3)
O3A 0.056(2) 0.046(2) 0.062(2) 0.0088(19) 0.021(2) 0.023(2)
C4A 0.053(4) 0.076(5) 0.063(4) -0.022(3) -0.002(3) 0.035(4)
C5A 0.069(6) 0.131(9) 0.089(6) -0.046(6) -0.009(5) 0.025(6)

loop_
_atom_type_symbol
_atom_type_description
_atom_type_scat_dispersion_real
_atom_type_scat_dispersion_imag
_atom_type_scat_source
C C 0.0181 0.0091 'International Tables Vol C Tables 4.2.6.8 and 6.1.1.4'
H H 0.0000 0.0000 'International Tables Vol C Tables 4.2.6.8 and 6.1.1.4'
Br Br -0.6763 1.2805 'International Tables Vol C Tables 4.2.6.8 and 6.1.1.4'
O O 0.0492 0.0322 'International Tables Vol C Tables 4.2.6.8 and 6.1.1.4'
P P 0.2955 0.4335 'International Tables Vol C Tables 4.2.6.8 and 6.1.1.4'

loop_
_geom_angle_atom_site_label_1
_geom_angle_atom_site_label_2
_geom_angle_atom_site_label_3
_geom_angle
_geom_angle_site_symmetry_1
_geom_angle_site_symmetry_3
_geom_angle_publ_flag
C15 P1 C8 110.64(19) . . ?
C15 P1 C2 110.11(19) . . ?
C8 P1 C2 110.48(18) . . ?
C15 P1 C22 108.65(18) . . ?
C8 P1 C22 106.55(19) . . ?
C2 P1 C22 110.33(18) . . ?
C3 C2 C7 121.0(4) . . ?
C3 C2 P1 121.6(3) . . ?
C7 C2 P1 117.0(3) . . ?
C2 C3 C4 119.3(4) . . ?
C2 C3 H3 120.4 . . ?
C4 C3 H3 120.4 . . ?
C5 C4 C3 119.9(4) . . ?
C5 C4 H4 120.1 . . ?
C3 C4 H4 120.1 . . ?
C4 C5 C6 120.9(4) . . ?
C4 C5 H5 119.6 . . ?
C6 C5 H5 119.6 . . ?
C5 C6 C7 120.4(4) . . ?
C5 C6 H6 119.8 . . ?
C7 C6 H6 119.8 . . ?
C6 C7 C2 118.5(4) . . ?
C6 C7 H7 120.7 . . ?
C2 C7 H7 120.7 . . ?
C13 C8 C9 120.0(4) . . ?
C13 C8 P1 121.5(3) . . ?
C9 C8 P1 118.4(3) . . ?
C8 C9 C10 118.5(4) . . ?
C8 C9 H9 120.8 . . ?
C10 C9 H9 120.8 . . ?
C11 C10 C9 120.8(4) . . ?
C11 C10 H10 119.6 . . ?
C9 C10 H10 119.6 . . ?
C10 C11 C12 120.8(4) . . ?
C10 C11 H11 119.6 . . ?
C12 C11 H11 119.6 . . ?
C11 C12 C13 119.7(5) . . ?
C11 C12 H12 120.1 . . ?
C13 C12 H12 120.1 . . ?
C12 C13 C8 120.2(4) . . ?
C12 C13 H13 119.9 . . ?
C8 C13 H13 119.9 . . ?
C21 C15 C16 120.1(4) . . ?
C21 C15 P1 120.2(3) . . ?
C16 C15 P1 119.4(3) . . ?
C18 C16 C15 119.1(4) . . ?
C18 C16 H16 120.5 . . ?
C15 C16 H16 120.5 . . ?
C19 C18 C16 120.3(5) . . ?
C19 C18 H18 119.8 . . ?
C16 C18 H18 119.8 . . ?
C18 C19 C20 120.6(5) . . ?
C18 C19 H19 119.7 . . ?
C20 C19 H19 119.7 . . ?
C21 C20 C19 120.3(5) . . ?
C21 C20 H20 119.9 . . ?
C19 C20 H20 119.9 . . ?
C2A O1A H1A 109.5 . . ?
C20 C21 C15 119.6(4) . . ?
C20 C21 H21 120.2 . . ?
C15 C21 H21 120.2 . . ?
P1 C22 Br23 112.4(2) . . ?
P1 C22 Br24 107.92(19) . . ?
Br23 C22 Br24 109.14(18) . . ?
P1 C22 H22 109.1 . . ?
Br23 C22 H22 109.1 . . ?
Br24 C22 H22 109.1 . . ?
O3A C2A O1A 119.0(5) . . ?
O3A C2A C4A 124.0(6) . . ?
O1A C2A C4A 117.0(5) . . ?
C5A C4A C2A 120.6(7) . . ?
C5A C4A H4A 119.7 . . ?
C2A C4A H4A 119.7 . . ?
C4A C5A H5AA 120.0 . . ?
C4A C5A H5AB 120.0 . . ?
H5AA C5A H5AB 120.0 . . ?

loop_
_geom_bond_atom_site_label_1
_geom_bond_atom_site_label_2
_geom_bond_distance
_geom_bond_site_symmetry_2
_geom_bond_publ_flag
P1 C15 1.790(4) . ?
P1 C8 1.793(4) . ?
P1 C2 1.797(4) . ?
P1 C22 1.814(4) . ?
C2 C3 1.389(6) . ?
C2 C7 1.410(6) . ?
C3 C4 1.398(6) . ?
C3 H3 0.9500 . ?
C4 C5 1.380(7) . ?
C4 H4 0.9500 . ?
C5 C6 1.388(8) . ?
C5 H5 0.9500 . ?
C6 C7 1.388(6) . ?
C6 H6 0.9500 . ?
C7 H7 0.9500 . ?
C8 C13 1.394(6) . ?
C8 C9 1.399(6) . ?
C9 C10 1.405(6) . ?
C9 H9 0.9500 . ?
C10 C11 1.370(8) . ?
C10 H10 0.9500 . ?
C11 C12 1.374(7) . ?
C11 H11 0.9500 . ?
C12 C13 1.391(6) . ?
C12 H12 0.9500 . ?
C13 H13 0.9500 . ?
C15 C21 1.398(6) . ?
C15 C16 1.405(6) . ?
C16 C18 1.390(7) . ?
C16 H16 0.9500 . ?
C18 C19 1.376(8) . ?
C18 H18 0.9500 . ?
C19 C20 1.386(8) . ?
C19 H19 0.9500 . ?
C20 C21 1.379(7) . ?
C20 H20 0.9500 . ?
O1A C2A 1.330(7) . ?
O1A H1A 0.8400 . ?
C21 H21 0.9500 . ?
C22 Br23 1.940(4) . ?
C22 Br24 1.955(4) . ?
C22 H22 1.0000 . ?
C2A O3A 1.222(7) . ?
C2A C4A 1.472(9) . ?
C4A C5A 1.258(11) . ?
C4A H4A 0.9500 . ?
C5A H5AA 0.9500 . ?
C5A H5AB 0.9500 . ?
